data_1550026
loop_
_publ_author_name
'Lam, Tsz Lung'
'Ka Chung, Tong'
'Yang, Chen'
'Kwong, Wai-Lun'
'Guan, Xiangguo'
'Li, Ming-De'
'Lo, Vanessa Kar-Yan'
'Chan, Sharon Lai-Fung'
'Phillips, David Lee'
'Lok, Chun-Nam'
'Che, Chi-Ming'

_publ_section_title
;
 Luminescent ruffled iridium(III) porphyrin complexes containing
 N-heterocyclic carbene ligands: structures, spectroscopies and potent
 antitumor activities under dark and light irradiation conditions
;
_journal_name_full 'Chemical Science'
_journal_paper_doi 10.1039/C8SC02920B
_journal_year 2018
_chemical_formula_moiety 'C58 H52 Ir N8, F6 P, 0.13(C H2 Cl2)'
_chemical_formula_sum 'C58.12 H52.25 Cl0.25 F6 Ir N8 P'
_chemical_formula_weight 1208.86
_chemical_name_systematic
;
 ?
;
_space_group_crystal_system triclinic
_space_group_IT_number 2
_space_group_name_Hall '-P 1'
_space_group_name_H-M_alt 'P -1'
_symmetry_space_group_name_Hall '-P 1'
_symmetry_space_group_name_H-M 'P -1'
_atom_sites_solution_hydrogens geom
_atom_sites_solution_primary direct
_audit_creation_date 2015-06-26
_audit_creation_method
;
Olex2 1.2
(compiled 2015.01.26 svn.r3150 for OlexSys, GUI svn.r4998)
;
_audit_update_record
;
2018-05-31 deposited with the CCDC.
2018-09-28 downloaded from the CCDC.
;
_cell_angle_alpha 77.893(3)
_cell_angle_beta 84.194(2)
_cell_angle_gamma 78.728(3)
_cell_formula_units_Z 4
_cell_length_a 12.7322(6)
_cell_length_b 16.8417(10)
_cell_length_c 26.2843(12)
_cell_measurement_reflns_used 9387
_cell_measurement_temperature 100
_cell_measurement_theta_max 43.87
_cell_measurement_theta_min 2.73
_cell_volume 5393.9(5)
_computing_molecular_graphics 'Olex2 (Dolomanov et al., 2009)'
_computing_publication_material 'Olex2 (Dolomanov et al., 2009)'
_computing_structure_refinement 'XL (Sheldrick, 2008)'
_computing_structure_solution 'XS (Sheldrick, 2008)'
_diffrn_ambient_temperature 100
_diffrn_measured_fraction_theta_full 0.415
_diffrn_measured_fraction_theta_max 0.961
_diffrn_measurement_device_type 'Bruker APEX-II CCD'
_diffrn_measurement_method '\f and \w scans'
_diffrn_radiation_type CuK\a
_diffrn_radiation_wavelength 1.54178
_diffrn_reflns_av_R_equivalents 0.0726
_diffrn_reflns_av_unetI/netI 0.0850
_diffrn_reflns_Laue_measured_fraction_full 0.415
_diffrn_reflns_Laue_measured_fraction_max 0.961
_diffrn_reflns_limit_h_max 11
_diffrn_reflns_limit_h_min -11
_diffrn_reflns_limit_k_max 15
_diffrn_reflns_limit_k_min -9
_diffrn_reflns_limit_l_max 23
_diffrn_reflns_limit_l_min -23
_diffrn_reflns_number 28233
_diffrn_reflns_point_group_measured_fraction_full 0.415
_diffrn_reflns_point_group_measured_fraction_max 0.961
_diffrn_reflns_theta_full 67.679
_diffrn_reflns_theta_max 44.375
_diffrn_reflns_theta_min 1.722
_diffrn_standards_number 0
_exptl_absorpt_coefficient_mu 5.745
_exptl_absorpt_correction_T_max 0.7488
_exptl_absorpt_correction_T_min 0.5526
_exptl_absorpt_correction_type multi-scan
_exptl_absorpt_process_details
;
SADABS-2012/1 (Bruker,2012) was used for absorption correction.
wR2(int) was 0.0870 before and 0.0664 after correction.
The Ratio of minimum to maximum transmission is 0.7380.
The \l/2 correction factor is 0.0015.
;
_exptl_crystal_colour 'dull dark red'
_exptl_crystal_colour_lustre dull
_exptl_crystal_colour_modifier dark
_exptl_crystal_colour_primary red
_exptl_crystal_density_diffrn 1.489
_exptl_crystal_description needle
_exptl_crystal_F_000 2429
_exptl_crystal_recrystallization_method DCM/Et2O
_exptl_crystal_size_max 0.08
_exptl_crystal_size_mid 0.002
_exptl_crystal_size_min 0.002
_refine_diff_density_max 1.744
_refine_diff_density_min -0.968
_refine_diff_density_rms 0.137
_refine_ls_extinction_method none
_refine_ls_goodness_of_fit_ref 1.082
_refine_ls_hydrogen_treatment constr
_refine_ls_matrix_type full
_refine_ls_number_parameters 1226
_refine_ls_number_reflns 8106
_refine_ls_number_restraints 980
_refine_ls_restrained_S_all 1.035
_refine_ls_R_factor_all 0.0863
_refine_ls_R_factor_gt 0.0559
_refine_ls_shift/su_max 0.001
_refine_ls_shift/su_mean 0.000
_refine_ls_structure_factor_coef Fsqd
_refine_ls_weighting_details 'w=1/[\s^2^(Fo^2^)+(0.0670P)^2^+50.9990P] where P=(Fo^2^+2Fc^2^)/3'
_refine_ls_weighting_scheme calc
_refine_ls_wR_factor_gt 0.1395
_refine_ls_wR_factor_ref 0.1526
_reflns_Friedel_coverage 0.000
_reflns_number_gt 5880
_reflns_number_total 8106
_reflns_threshold_expression 'I > 2\s(I)'
_cod_data_source_file c8sc02920b2.cif
_cod_data_source_block david173_0m-p-1
_cod_database_code 1550026
_shelxl_version_number 2013-4
_shelx_space_group_comment
;
The symmetry employed for this shelxl refinement is uniquely defined
by the following loop, which should always be used as a source of
symmetry information in preference to the above space-group names.
They are only intended as comments.
;
_olex2_refinement_description
;
1. Fixed Uiso
 At 1.2 times of:
  All C(H) groups, All C(H,H) groups
 At 1.5 times of:
  All C(H,H,H) groups
2. Restrained distances
 Cl1S-C1S = Cl2S-C1S
 1.78 with sigma of 0.02
3. Uiso/Uaniso restraints and constraints
All non-hydrogen atoms have similar U: within 1.7A with sigma of 0.01 and sigma
for terminal atoms of 0.02
All non-hydrogen atoms have similar U: within 1.7A with sigma of 0.01 and sigma
for terminal atoms of 0.02
Uanis(Cl2S) \\sim Ueq, Uanis(C1S) \\sim Ueq, Uanis(Cl1S) \\sim Ueq: with sigma
of 0.01 and sigma for terminal atoms of 0.02
Uanis(Cl1S) = Uanis(Cl2S) = Uanis(C1S)
Uanis(N4A) = Uanis(N1A) = Uanis(C49A) = Uanis(N3A) = Uanis(Ir1A) = Uanis(N2A) =
Uanis(C54A)
Uanis(N1) = Uanis(C4) = Uanis(C3) = Uanis(C2) = Uanis(C1) = Uanis(C20) =
Uanis(C19) = Uanis(N4) = Uanis(N3) = Uanis(C14) = Uanis(C15) = Uanis(C16) =
Uanis(C11) = Uanis(C10) = Uanis(C9) = Uanis(N2) = Uanis(C6) = Uanis(C5)
4. Others
 Fixed Sof: Cl1S(0.25) Cl2S(0.25) C1S(0.25) H1SA(0.25) H1SB(0.25)
5.a Secondary CH2 refined with riding coordinates:
 C1S(H1SA,H1SB)
5.b Aromatic/amide H refined with riding coordinates:
 C36(H36), C25(H25), C2A(H2A), C26(H26), C12A(H12A), C39A(H39A), C43A(H43A),
 C13A(H13A), C47A(H47A), C39(H39), C23A(H23A), C3(H3), C40(H40), C7(H7),
 C37A(H37A), C40A(H40A), C25A(H25A), C46(H46), C18A(H18A), C8(H8), C46A(H46A),
 C32A(H32A), C47(H47), C18(H18), C13(H13), C44A(H44A), C2(H2), C33A(H33A),
 C29(H29), C22(H22), C36A(H36A), C22A(H22A), C30(H30), C37(H37), C17(H17),
 C26A(H26A), C44(H44), C3A(H3A), C33(H33), C32(H32), C23(H23), C12(H12),
 C29A(H29A), C17A(H17A), C30A(H30A), C7A(H7A), C8A(H8A), C43(H43), C51A(H51A),
 C56(H56), C55(H55), C50A(H50A), C55A(H55A), C50(H50), C51(H51), C56A(H56A)
5.c Idealised Me refined as rotating group:
 C27(H27A,H27B,H27C), C41A(H41D,H41E,H41F), C41(H41A,H41B,H41C), C27A(H27D,
 H27E,H27F), C48A(H48D,H48E,H48F), C48(H48A,H48B,H48C), C52A(H52D,H52E,H52F),
 C53A(H53D,H53E,H53F), C58A(H58D,H58E,H58F), C57A(H57D,H57E,H57F), C57(H57A,
 H57B,H57C), C58(H58A,H58B,H58C), C52(H52A,H52B,H52C), C53(H53A,H53B,H53C),
 C34A(H34D,H34E,H34F), C34(H34A,H34B,H34C)
;
_olex2_submission_special_instructions 'No special instructions were received'

loop_
_space_group_symop_operation_xyz
'x, y, z'
'-x, -y, -z'

loop_
_atom_site_label
_atom_site_type_symbol
_atom_site_fract_x
_atom_site_fract_y
_atom_site_fract_z
_atom_site_U_iso_or_equiv
_atom_site_adp_type
_atom_site_occupancy
_atom_site_site_symmetry_order
_atom_site_calc_flag
_atom_site_refinement_flags_posn
_atom_site_refinement_flags_adp
_atom_site_refinement_flags_occupancy
Ir1 Ir 0.36218(5) 0.77958(5) 0.26887(3) 0.0282(3) Uani 1 1 d . U .
Ir1A Ir 0.73823(5) 1.20694(5) 0.25556(2) 0.0252(3) Uani 1 1 d . U .
P1 P 0.1406(4) 0.3743(4) 0.3672(2) 0.0567(16) Uani 1 1 d . U .
N1A N 0.7617(9) 1.0820(8) 0.2609(5) 0.0252(3) Uani 1 1 d . U .
F2 F 0.2506(7) 0.3769(6) 0.3919(3) 0.053(3) Uani 1 1 d . U .
N3A N 0.7044(9) 1.3316(8) 0.2509(5) 0.0252(3) Uani 1 1 d . U .
N2A N 0.7678(9) 1.2231(8) 0.1778(4) 0.0252(3) Uani 1 1 d . U .
F1 F 0.1203(7) 0.4729(6) 0.3523(3) 0.056(3) Uani 1 1 d . U .
N1 N 0.2066(9) 0.7828(8) 0.2955(4) 0.0270(8) Uani 1 1 d . U .
F3 F 0.0761(8) 0.3800(7) 0.4221(4) 0.070(3) Uani 1 1 d . U .
C36 C 0.7396(11) 0.7338(10) 0.3882(5) 0.029(3) Uani 1 1 d . U .
H36 H 0.6987 0.7829 0.3952 0.035 Uiso 1 1 calc R . .
N2 N 0.3180(9) 0.7931(8) 0.1947(4) 0.0270(8) Uani 1 1 d . U .
N4 N 0.4061(9) 0.7676(8) 0.3425(4) 0.0270(8) Uani 1 1 d . U .
F4 F 0.1641(8) 0.2767(7) 0.3812(5) 0.087(4) Uani 1 1 d . U .
F5 F 0.0330(7) 0.3734(8) 0.3412(4) 0.090(4) Uani 1 1 d . U .
N3 N 0.5170(9) 0.7750(8) 0.2422(4) 0.0270(8) Uani 1 1 d . U .
N4A N 0.7175(9) 1.1912(8) 0.3343(4) 0.0252(3) Uani 1 1 d . U .
C1A C 0.7403(11) 1.0270(10) 0.3045(6) 0.024(3) Uani 1 1 d . U .
C5A C 0.8382(11) 1.0785(11) 0.1708(6) 0.029(3) Uani 1 1 d . U .
C16A C 0.7163(11) 1.2525(11) 0.3634(5) 0.023(3) Uani 1 1 d . U .
C35 C 0.7063(11) 0.6947(11) 0.3520(6) 0.029(3) Uani 1 1 d . U .
C25 C -0.0786(12) 0.7211(11) 0.1426(6) 0.039(4) Uani 1 1 d . U .
H25 H -0.1175 0.7493 0.1141 0.047 Uiso 1 1 calc R . .
C2A C 0.7699(11) 0.9461(10) 0.2911(6) 0.025(3) Uani 1 1 d . U .
H2A H 0.7608 0.8968 0.3133 0.030 Uiso 1 1 calc R . .
F6 F 0.2057(7) 0.3701(7) 0.3113(4) 0.067(3) Uani 1 1 d . U .
C20A C 0.7080(11) 1.0432(10) 0.3534(5) 0.024(3) Uani 1 1 d . U .
C42 C 0.1630(12) 0.8257(11) 0.4309(6) 0.032(3) Uani 1 1 d . U .
C24 C -0.0957(13) 0.6437(12) 0.1657(7) 0.045(4) Uani 1 1 d . U .
C6A C 0.8140(11) 1.1643(11) 0.1499(6) 0.030(3) Uani 1 1 d . U .
C26 C -0.0061(12) 0.7593(11) 0.1597(6) 0.034(4) Uani 1 1 d . U .
H26 H 0.0017 0.8129 0.1439 0.041 Uiso 1 1 calc R . .
C14A C 0.7013(11) 1.3720(10) 0.2915(6) 0.025(3) Uani 1 1 d . U .
C12A C 0.6629(11) 1.4678(11) 0.2184(6) 0.033(4) Uani 1 1 d . U .
H12A H 0.6447 1.5175 0.1952 0.040 Uiso 1 1 calc R . .
C4 C 0.1291(11) 0.7635(10) 0.2693(5) 0.0270(8) Uani 1 1 d . U .
C39A C 0.7888(12) 1.4325(10) 0.4471(6) 0.031(3) Uani 1 1 d . U .
H39A H 0.8492 1.4267 0.4656 0.037 Uiso 1 1 calc R . .
C43A C 0.7686(13) 0.9263(10) 0.4280(6) 0.032(4) Uani 1 1 d . U .
H43A H 0.8395 0.9314 0.4179 0.038 Uiso 1 1 calc R . .
C19 C 0.3352(11) 0.7863(10) 0.3833(6) 0.0270(8) Uani 1 1 d . U .
C21 C 0.0553(12) 0.7154(11) 0.2013(6) 0.032(3) Uani 1 1 d . U .
C4A C 0.8081(11) 1.0407(10) 0.2224(6) 0.026(3) Uani 1 1 d . U .
C13A C 0.6763(11) 1.4587(10) 0.2700(6) 0.030(3) Uani 1 1 d . U .
H13A H 0.6705 1.5013 0.2883 0.036 Uiso 1 1 calc R . .
C14 C 0.6062(11) 0.7497(10) 0.2718(5) 0.0270(8) Uani 1 1 d . U .
C35A C 0.7078(12) 1.3888(10) 0.3825(6) 0.028(3) Uani 1 1 d . U .
C15 C 0.5985(11) 0.7283(10) 0.3265(5) 0.0270(8) Uani 1 1 d . U .
C47A C 0.5814(12) 0.9659(10) 0.4160(6) 0.034(4) Uani 1 1 d . U .
H47A H 0.5246 0.9990 0.3977 0.041 Uiso 1 1 calc R . .
C11A C 0.6817(11) 1.3870(10) 0.2063(6) 0.029(3) Uani 1 1 d . U .
C39 C 0.8680(11) 0.5934(10) 0.3635(5) 0.024(3) Uani 1 1 d . U .
H39 H 0.9123 0.5471 0.3542 0.029 Uiso 1 1 calc R . .
C45A C 0.6412(14) 0.8629(11) 0.4886(6) 0.042(4) Uani 1 1 d . U .
C23A C 0.8616(12) 0.9286(10) 0.0781(6) 0.032(4) Uani 1 1 d . U .
H23A H 0.8180 0.8991 0.0661 0.039 Uiso 1 1 calc R . .
C27 C -0.1793(15) 0.6052(13) 0.1449(7) 0.077(6) Uani 1 1 d . U .
H27A H -0.2480 0.6189 0.1628 0.115 Uiso 1 1 calc GR . .
H27B H -0.1576 0.5463 0.1509 0.115 Uiso 1 1 calc GR . .
H27C H -0.1844 0.6265 0.1082 0.115 Uiso 1 1 calc GR . .
C42A C 0.6880(12) 0.9748(10) 0.3981(6) 0.029(3) Uani 1 1 d . U .
C3 C 0.0303(11) 0.7739(9) 0.3014(5) 0.0270(8) Uani 1 1 d . U .
H3 H -0.0361 0.7658 0.2937 0.032 Uiso 1 1 calc R . .
C6 C 0.2248(11) 0.7702(10) 0.1831(5) 0.0270(8) Uani 1 1 d . U .
C41A C 0.6956(12) 1.5401(10) 0.4985(6) 0.037(4) Uani 1 1 d . U .
H41D H 0.7485 1.5149 0.5234 0.055 Uiso 1 1 calc GR . .
H41E H 0.6256 1.5462 0.5163 0.055 Uiso 1 1 calc GR . .
H41F H 0.7099 1.5933 0.4812 0.055 Uiso 1 1 calc GR . .
C38 C 0.8977(11) 0.6284(10) 0.4012(6) 0.025(3) Uani 1 1 d . U .
C31 C 0.6462(12) 0.9226(12) 0.0021(7) 0.044(4) Uani 1 1 d . U .
C9 C 0.3799(11) 0.8146(10) 0.1505(6) 0.0270(8) Uani 1 1 d . U .
C21A C 0.8827(12) 1.0219(10) 0.1330(6) 0.028(3) Uani 1 1 d . U .
C40 C 0.7732(11) 0.6257(10) 0.3389(6) 0.027(3) Uani 1 1 d . U .
H40 H 0.7545 0.6009 0.3135 0.032 Uiso 1 1 calc R . .
C16 C 0.5080(11) 0.7391(10) 0.3603(6) 0.0270(8) Uani 1 1 d . U .
C1 C 0.1640(11) 0.8000(10) 0.3430(5) 0.0270(8) Uani 1 1 d . U .
C7 C 0.2329(11) 0.7815(10) 0.1263(5) 0.028(3) Uani 1 1 d . U .
H7 H 0.1833 0.7699 0.1065 0.033 Uiso 1 1 calc R . .
C28A C 0.6503(14) 1.4430(11) 0.1117(6) 0.038(3) Uani 1 1 d . U .
C11 C 0.5516(11) 0.8052(10) 0.1922(5) 0.0270(8) Uani 1 1 d . U .
C37A C 0.6105(12) 1.4902(10) 0.4318(6) 0.034(4) Uani 1 1 d . U .
H37A H 0.5469 1.5252 0.4388 0.041 Uiso 1 1 calc R . .
C9A C 0.7379(11) 1.2953(11) 0.1427(6) 0.027(3) Uani 1 1 d . U .
C40A C 0.7964(11) 1.3852(10) 0.4093(5) 0.025(3) Uani 1 1 d . U .
H40A H 0.8607 1.3512 0.4021 0.030 Uiso 1 1 calc R . .
C25A C 1.0302(12) 0.9692(10) 0.0774(5) 0.028(3) Uani 1 1 d . U .
H25A H 1.1023 0.9652 0.0662 0.033 Uiso 1 1 calc R . .
C46 C 0.0461(11) 0.7883(11) 0.5086(6) 0.033(4) Uani 1 1 d . U .
H46 H 0.0058 0.7508 0.5283 0.039 Uiso 1 1 calc R . .
C18A C 0.6901(11) 1.1359(11) 0.4207(6) 0.033(4) Uani 1 1 d . U .
H18A H 0.6760 1.0990 0.4512 0.040 Uiso 1 1 calc R . .
C41 C 0.9969(11) 0.5893(11) 0.4298(6) 0.041(5) Uani 1 1 d . U .
H41A H 1.0073 0.5305 0.4333 0.062 Uiso 1 1 calc GR . .
H41B H 0.9889 0.6032 0.4638 0.062 Uiso 1 1 calc GR . .
H41C H 1.0578 0.6093 0.4107 0.062 Uiso 1 1 calc GR . .
C8 C 0.3216(11) 0.8109(10) 0.1070(6) 0.029(3) Uani 1 1 d . U .
H8 H 0.3422 0.8263 0.0719 0.035 Uiso 1 1 calc R . .
C24A C 0.9686(12) 0.9247(10) 0.0592(6) 0.031(3) Uani 1 1 d . U .
C46A C 0.5607(13) 0.9094(11) 0.4596(6) 0.040(4) Uani 1 1 d . U .
H46A H 0.4902 0.9027 0.4695 0.048 Uiso 1 1 calc R . .
C32A C 0.5043(16) 1.5327(12) 0.0672(7) 0.055(4) Uani 1 1 d . U .
H32A H 0.4308 1.5490 0.0640 0.066 Uiso 1 1 calc R . .
C47 C 0.1034(11) 0.7707(11) 0.4625(5) 0.032(4) Uani 1 1 d . U .
H47 H 0.1015 0.7211 0.4527 0.038 Uiso 1 1 calc R . .
C18 C 0.3965(11) 0.7636(10) 0.4293(6) 0.034(3) Uani 1 1 d . U .
H18 H 0.3701 0.7687 0.4629 0.041 Uiso 1 1 calc R . .
C13 C 0.6995(12) 0.7619(10) 0.2374(6) 0.031(3) Uani 1 1 d . U .
H13 H 0.7703 0.7479 0.2467 0.037 Uiso 1 1 calc R . .
C28 C 0.5394(12) 0.8587(11) 0.0978(6) 0.032(3) Uani 1 1 d . U .
C44A C 0.7467(13) 0.8702(11) 0.4725(6) 0.039(4) Uani 1 1 d . U .
H44A H 0.8026 0.8375 0.4916 0.047 Uiso 1 1 calc R . .
C2 C 0.0518(11) 0.7975(9) 0.3441(6) 0.0270(8) Uani 1 1 d . U .
H2 H 0.0014 0.8105 0.3706 0.032 Uiso 1 1 calc R . .
C33A C 0.5401(14) 1.4665(11) 0.1081(6) 0.047(4) Uani 1 1 d . U .
H33A H 0.4921 1.4401 0.1315 0.057 Uiso 1 1 calc R . .
C29 C 0.5817(12) 0.8073(11) 0.0631(6) 0.041(4) Uani 1 1 d . U .
H29 H 0.5748 0.7520 0.0708 0.049 Uiso 1 1 calc R . .
C22 C 0.0361(12) 0.6381(11) 0.2265(6) 0.038(4) Uani 1 1 d . U .
H22 H 0.0733 0.6097 0.2555 0.046 Uiso 1 1 calc R . .
C36A C 0.6133(12) 1.4425(10) 0.3938(6) 0.032(3) Uani 1 1 d . U .
H36A H 0.5524 1.4464 0.3760 0.038 Uiso 1 1 calc R . .
C10 C 0.4848(11) 0.8270(10) 0.1503(5) 0.0270(8) Uani 1 1 d . U .
C22A C 0.8206(12) 0.9766(10) 0.1149(6) 0.031(3) Uani 1 1 d . U .
H22A H 0.7495 0.9783 0.1276 0.037 Uiso 1 1 calc R . .
C30 C 0.6354(12) 0.8400(12) 0.0160(6) 0.042(4) Uani 1 1 d . U .
H30 H 0.6648 0.8048 -0.0068 0.051 Uiso 1 1 calc R . .
C19A C 0.7036(11) 1.1204(11) 0.3680(6) 0.026(3) Uani 1 1 d . U .
C37 C 0.8323(11) 0.6999(10) 0.4134(5) 0.028(3) Uani 1 1 d . U .
H37 H 0.8518 0.7247 0.4386 0.033 Uiso 1 1 calc R . .
C27A C 1.0138(12) 0.8634(10) 0.0233(6) 0.039(5) Uani 1 1 d . U .
H27D H 1.0358 0.8096 0.0441 0.059 Uiso 1 1 calc GR . .
H27E H 1.0744 0.8810 0.0024 0.059 Uiso 1 1 calc GR . .
H27F H 0.9595 0.8613 0.0011 0.059 Uiso 1 1 calc GR . .
C38A C 0.6998(13) 1.4872(10) 0.4597(6) 0.032(3) Uani 1 1 d . U .
C17 C 0.4981(12) 0.7338(10) 0.4147(6) 0.035(3) Uani 1 1 d . U .
H17 H 0.5534 0.7130 0.4371 0.042 Uiso 1 1 calc R . .
C26A C 0.9877(11) 1.0200(10) 0.1122(5) 0.028(3) Uani 1 1 d . U .
H26A H 1.0297 1.0532 0.1218 0.034 Uiso 1 1 calc R . .
C44 C 0.1085(12) 0.9140(11) 0.4940(6) 0.038(4) Uani 1 1 d . U .
H44 H 0.1107 0.9632 0.5043 0.045 Uiso 1 1 calc R . .
C3A C 0.8129(11) 0.9528(10) 0.2415(5) 0.024(3) Uani 1 1 d . U .
H3A H 0.8397 0.9103 0.2235 0.029 Uiso 1 1 calc R . .
C33 C 0.5473(12) 0.9414(11) 0.0859(6) 0.040(4) Uani 1 1 d . U .
H33 H 0.5179 0.9762 0.1088 0.049 Uiso 1 1 calc R . .
C48A C 0.6177(14) 0.8001(11) 0.5373(6) 0.062(6) Uani 1 1 d . U .
H48D H 0.5428 0.8113 0.5479 0.093 Uiso 1 1 calc GR . .
H48E H 0.6594 0.8041 0.5648 0.093 Uiso 1 1 calc GR . .
H48F H 0.6361 0.7455 0.5298 0.093 Uiso 1 1 calc GR . .
C32 C 0.6013(11) 0.9718(11) 0.0378(6) 0.042(4) Uani 1 1 d . U .
H32 H 0.6068 1.0274 0.0299 0.050 Uiso 1 1 calc R . .
C23 C -0.0381(13) 0.6041(12) 0.2083(6) 0.045(4) Uani 1 1 d . U .
H23 H -0.0501 0.5521 0.2253 0.054 Uiso 1 1 calc R . .
C12 C 0.6667(11) 0.7969(10) 0.1899(6) 0.030(3) Uani 1 1 d . U .
H12 H 0.7105 0.8130 0.1605 0.035 Uiso 1 1 calc R . .
C10A C 0.6911(12) 1.3720(11) 0.1554(6) 0.032(3) Uani 1 1 d . U .
C29A C 0.7209(15) 1.4823(11) 0.0771(6) 0.049(4) Uani 1 1 d . U .
H29A H 0.7946 1.4657 0.0796 0.058 Uiso 1 1 calc R . .
C17A C 0.7019(11) 1.2137(11) 0.4167(6) 0.031(4) Uani 1 1 d . U .
H17A H 0.7009 1.2394 0.4449 0.037 Uiso 1 1 calc R . .
C5 C 0.1405(11) 0.7502(10) 0.2189(5) 0.0270(8) Uani 1 1 d . U .
C30A C 0.6786(16) 1.5491(12) 0.0376(7) 0.057(4) Uani 1 1 d . U .
H30A H 0.7258 1.5768 0.0144 0.068 Uiso 1 1 calc R . .
C15A C 0.7115(11) 1.3358(11) 0.3424(6) 0.026(3) Uani 1 1 d . U .
C7A C 0.8178(12) 1.2028(11) 0.0947(6) 0.032(3) Uani 1 1 d . U .
H7A H 0.8495 1.1773 0.0674 0.038 Uiso 1 1 calc R . .
C8A C 0.7686(11) 1.2796(11) 0.0904(6) 0.032(4) Uani 1 1 d . U .
H8A H 0.7556 1.3174 0.0595 0.039 Uiso 1 1 calc R . .
C43 C 0.1653(12) 0.8979(11) 0.4481(6) 0.037(4) Uani 1 1 d . U .
H43 H 0.2051 0.9359 0.4286 0.044 Uiso 1 1 calc R . .
C45 C 0.0490(12) 0.8595(11) 0.5249(6) 0.034(4) Uani 1 1 d . U .
C48 C -0.0071(13) 0.8739(11) 0.5757(6) 0.051(5) Uani 1 1 d . U .
H48A H -0.0782 0.8617 0.5779 0.077 Uiso 1 1 calc GR . .
H48B H -0.0113 0.9305 0.5781 0.077 Uiso 1 1 calc GR . .
H48C H 0.0322 0.8387 0.6038 0.077 Uiso 1 1 calc GR . .
C20 C 0.2237(11) 0.8060(10) 0.3827(5) 0.0270(8) Uani 1 1 d . U .
P1A P 0.1530(4) 1.2513(4) 0.1093(2) 0.0641(17) Uani 1 1 d . U .
F1A F 0.1780(7) 1.2891(8) 0.1572(4) 0.078(3) Uani 1 1 d . U .
F4A F 0.1297(8) 1.2119(8) 0.0621(4) 0.084(4) Uani 1 1 d . U .
F3A F 0.2714(8) 1.1970(7) 0.1119(4) 0.083(4) Uani 1 1 d . U .
F2A F 0.2020(9) 1.3226(8) 0.0695(4) 0.096(4) Uani 1 1 d . U .
F6A F 0.0364(8) 1.3060(8) 0.1076(4) 0.086(4) Uani 1 1 d . U .
F5A F 0.1057(9) 1.1806(8) 0.1500(4) 0.091(4) Uani 1 1 d . U .
N8 N 0.4098(10) 0.6025(9) 0.2401(5) 0.037(3) Uani 1 1 d . U .
N7 N 0.3462(9) 0.5923(9) 0.3192(5) 0.031(3) Uani 1 1 d . U .
N6A N 0.5239(10) 1.2050(8) 0.2038(5) 0.035(3) Uani 1 1 d . U .
N5 N 0.2616(10) 0.9654(9) 0.2325(5) 0.035(3) Uani 1 1 d . U .
N5A N 0.4855(9) 1.2567(8) 0.2713(4) 0.029(3) Uani 1 1 d . U .
N8A N 0.9745(9) 1.1416(9) 0.2905(4) 0.031(3) Uani 1 1 d . U .
N7A N 0.9600(10) 1.2665(9) 0.2476(5) 0.035(3) Uani 1 1 d . U .
N6 N 0.4073(10) 0.9579(9) 0.2682(5) 0.035(3) Uani 1 1 d . U .
C52A C 0.4838(12) 1.2829(11) 0.3214(6) 0.042(5) Uani 1 1 d . U .
H52D H 0.5173 1.2375 0.3466 0.063 Uiso 1 1 calc GR . .
H52E H 0.4109 1.3005 0.3334 0.063 Uiso 1 1 calc GR . .
H52F H 0.5222 1.3279 0.3169 0.063 Uiso 1 1 calc GR . .
C53A C 0.5719(12) 1.1576(11) 0.1638(6) 0.042(5) Uani 1 1 d . U .
H53D H 0.5170 1.1371 0.1506 0.063 Uiso 1 1 calc GR . .
H53E H 0.6247 1.1120 0.1788 0.063 Uiso 1 1 calc GR . .
H53F H 0.6053 1.1925 0.1358 0.063 Uiso 1 1 calc GR . .
C54 C 0.3779(12) 0.6470(11) 0.2790(7) 0.035(4) Uani 1 1 d . U .
C58A C 0.9664(12) 1.0562(11) 0.3137(6) 0.040(5) Uani 1 1 d . U .
H58D H 0.9058 1.0551 0.3385 0.060 Uiso 1 1 calc GR . .
H58E H 1.0307 1.0295 0.3308 0.060 Uiso 1 1 calc GR . .
H58F H 0.9573 1.0276 0.2868 0.060 Uiso 1 1 calc GR . .
C51A C 0.4172(12) 1.2375(10) 0.2041(6) 0.034(4) Uani 1 1 d . U .
H51A H 0.3709 1.2376 0.1789 0.041 Uiso 1 1 calc R . .
C49A C 0.5735(11) 1.2179(10) 0.2452(6) 0.0252(3) Uani 1 1 d . U .
C49 C 0.3423(13) 0.9112(11) 0.2570(6) 0.034(4) Uani 1 1 d . U .
C54A C 0.9016(12) 1.2051(11) 0.2640(6) 0.0252(3) Uani 1 1 d . U .
C56 C 0.3951(12) 0.5220(11) 0.2590(7) 0.041(4) Uani 1 1 d . U .
H56 H 0.4088 0.4797 0.2402 0.050 Uiso 1 1 calc R . .
C55 C 0.3588(12) 0.5156(11) 0.3075(6) 0.037(4) Uani 1 1 d . U .
H55 H 0.3443 0.4679 0.3299 0.045 Uiso 1 1 calc R . .
C57A C 0.9290(12) 1.3478(10) 0.2145(6) 0.041(5) Uani 1 1 d . U .
H57D H 0.8858 1.3431 0.1877 0.061 Uiso 1 1 calc GR . .
H57E H 0.9922 1.3684 0.1987 0.061 Uiso 1 1 calc GR . .
H57F H 0.8885 1.3852 0.2353 0.061 Uiso 1 1 calc GR . .
C57 C 0.3079(12) 0.6082(10) 0.3707(5) 0.032(4) Uani 1 1 d . U .
H57A H 0.3668 0.6151 0.3884 0.048 Uiso 1 1 calc GR . .
H57B H 0.2771 0.5625 0.3902 0.048 Uiso 1 1 calc GR . .
H57C H 0.2545 0.6576 0.3674 0.048 Uiso 1 1 calc GR . .
C50A C 0.3913(12) 1.2689(10) 0.2468(6) 0.037(4) Uani 1 1 d . U .
H50A H 0.3237 1.2940 0.2579 0.044 Uiso 1 1 calc R . .
C55A C 1.0616(12) 1.2463(12) 0.2656(6) 0.038(4) Uani 1 1 d . U .
H55A H 1.1129 1.2801 0.2610 0.046 Uiso 1 1 calc R . .
C50 C 0.2774(13) 1.0454(12) 0.2291(6) 0.045(4) Uani 1 1 d . U .
H50 H 0.2328 1.0936 0.2144 0.054 Uiso 1 1 calc R . .
C51 C 0.3709(13) 1.0394(11) 0.2514(6) 0.040(4) Uani 1 1 d . U .
H51 H 0.4036 1.0828 0.2545 0.048 Uiso 1 1 calc R . .
C58 C 0.4496(12) 0.6282(11) 0.1862(6) 0.043(5) Uani 1 1 d . U .
H58A H 0.3905 0.6566 0.1655 0.065 Uiso 1 1 calc GR . .
H58B H 0.4847 0.5805 0.1725 0.065 Uiso 1 1 calc GR . .
H58C H 0.4997 0.6645 0.1850 0.065 Uiso 1 1 calc GR . .
C52 C 0.1635(12) 0.9529(11) 0.2131(7) 0.051(5) Uani 1 1 d . U .
H52A H 0.1805 0.9338 0.1808 0.077 Uiso 1 1 calc GR . .
H52B H 0.1136 1.0042 0.2075 0.077 Uiso 1 1 calc GR . .
H52C H 0.1321 0.9126 0.2382 0.077 Uiso 1 1 calc GR . .
C53 C 0.5093(13) 0.9301(11) 0.2939(7) 0.058(5) Uani 1 1 d . U .
H53A H 0.5018 0.8859 0.3229 0.088 Uiso 1 1 calc GR . .
H53B H 0.5278 0.9752 0.3061 0.088 Uiso 1 1 calc GR . .
H53C H 0.5649 0.9112 0.2695 0.088 Uiso 1 1 calc GR . .
C56A C 1.0711(13) 1.1684(12) 0.2910(6) 0.036(4) Uani 1 1 d . U .
H56A H 1.1322 1.1369 0.3065 0.043 Uiso 1 1 calc R . .
C31A C 0.5710(18) 1.5737(12) 0.0325(7) 0.061(4) Uani 1 1 d . U .
C34A C 0.5249(17) 1.6455(12) -0.0101(7) 0.081(6) Uani 1 1 d . U .
H34D H 0.4629 1.6330 -0.0226 0.121 Uiso 1 1 calc GR . .
H34E H 0.5781 1.6536 -0.0384 0.121 Uiso 1 1 calc GR . .
H34F H 0.5048 1.6949 0.0041 0.121 Uiso 1 1 calc GR . .
C34 C 0.7043(12) 0.9548(12) -0.0480(6) 0.053(5) Uani 1 1 d . U .
H34A H 0.7801 0.9365 -0.0452 0.080 Uiso 1 1 calc GR . .
H34B H 0.6885 1.0140 -0.0552 0.080 Uiso 1 1 calc GR . .
H34C H 0.6816 0.9344 -0.0758 0.080 Uiso 1 1 calc GR . .
Cl1S Cl 0.1621(17) 0.6053(15) 0.0596(9) 0.086(5) Uani 0.25 1 d D U P
Cl2S Cl 0.2405(17) 0.4903(14) 0.1594(9) 0.086(5) Uani 0.25 1 d D U P
C1S C 0.156(5) 0.516(3) 0.1070(18) 0.086(5) Uani 0.25 1 d D U P
H1SA H 0.1697 0.4702 0.0892 0.103 Uiso 0.25 1 calc R . P
H1SB H 0.0829 0.5206 0.1218 0.103 Uiso 0.25 1 calc R . P

loop_
_atom_site_aniso_label
_atom_site_aniso_U_11
_atom_site_aniso_U_22
_atom_site_aniso_U_33
_atom_site_aniso_U_23
_atom_site_aniso_U_13
_atom_site_aniso_U_12
Ir1 0.0123(5) 0.0427(6) 0.0269(5) -0.0076(4) 0.0020(3) 0.0007(4)
Ir1A 0.0165(5) 0.0363(6) 0.0236(5) -0.0129(4) 0.0045(3) -0.0024(4)
P1 0.028(3) 0.071(5) 0.080(4) -0.042(3) 0.012(3) -0.009(3)
N1A 0.0165(5) 0.0363(6) 0.0236(5) -0.0129(4) 0.0045(3) -0.0024(4)
F2 0.043(6) 0.056(7) 0.063(6) -0.011(5) 0.002(5) -0.018(5)
N3A 0.0165(5) 0.0363(6) 0.0236(5) -0.0129(4) 0.0045(3) -0.0024(4)
N2A 0.0165(5) 0.0363(6) 0.0236(5) -0.0129(4) 0.0045(3) -0.0024(4)
F1 0.036(6) 0.063(8) 0.061(6) -0.016(6) 0.013(5) 0.007(5)
N1 0.0106(15) 0.0405(17) 0.0264(16) -0.0053(15) 0.0034(13) 0.0000(15)
F3 0.064(7) 0.080(8) 0.071(7) -0.041(6) 0.036(6) -0.021(6)
C36 0.018(7) 0.042(8) 0.027(7) -0.007(6) 0.003(6) -0.005(6)
N2 0.0106(15) 0.0405(17) 0.0264(16) -0.0053(15) 0.0034(13) 0.0000(15)
N4 0.0106(15) 0.0405(17) 0.0264(16) -0.0053(15) 0.0034(13) 0.0000(15)
F4 0.058(7) 0.060(9) 0.153(10) -0.048(8) 0.017(7) -0.016(6)
F5 0.029(6) 0.139(10) 0.121(9) -0.073(8) 0.007(6) -0.013(6)
N3 0.0106(15) 0.0405(17) 0.0264(16) -0.0053(15) 0.0034(13) 0.0000(15)
N4A 0.0165(5) 0.0363(6) 0.0236(5) -0.0129(4) 0.0045(3) -0.0024(4)
C1A 0.018(6) 0.030(6) 0.022(6) -0.006(6) 0.002(5) 0.001(5)
C5A 0.016(6) 0.044(7) 0.028(6) -0.016(6) 0.000(5) -0.002(6)
C16A 0.012(5) 0.041(6) 0.022(6) -0.018(6) 0.002(5) -0.010(6)
C35 0.012(6) 0.045(7) 0.025(6) -0.001(6) 0.000(5) -0.003(5)
C25 0.027(7) 0.048(9) 0.046(8) -0.011(7) 0.005(6) -0.018(7)
C2A 0.017(7) 0.030(7) 0.026(7) -0.005(7) -0.001(6) 0.000(6)
F6 0.031(6) 0.108(9) 0.074(7) -0.059(6) 0.017(5) -0.004(6)
C20A 0.020(6) 0.031(7) 0.019(6) -0.002(6) 0.000(5) -0.006(6)
C42 0.018(6) 0.045(7) 0.027(6) -0.004(6) 0.006(5) -0.002(6)
C24 0.035(7) 0.057(9) 0.052(8) -0.011(7) 0.000(6) -0.029(7)
C6A 0.020(6) 0.047(6) 0.025(6) -0.017(6) -0.001(5) 0.001(6)
C26 0.023(7) 0.044(8) 0.040(7) -0.013(7) 0.008(6) -0.015(7)
C14A 0.015(5) 0.037(6) 0.027(6) -0.018(6) 0.009(5) -0.006(6)
C12A 0.027(7) 0.038(8) 0.036(7) -0.016(7) 0.002(6) -0.001(7)
C4 0.0106(15) 0.0405(17) 0.0264(16) -0.0053(15) 0.0034(13) 0.0000(15)
C39A 0.026(7) 0.043(8) 0.026(7) -0.014(6) -0.003(6) -0.002(6)
C43A 0.034(7) 0.040(8) 0.020(7) -0.012(6) 0.007(6) 0.000(7)
C19 0.0106(15) 0.0405(17) 0.0264(16) -0.0053(15) 0.0034(13) 0.0000(15)
C21 0.022(6) 0.041(7) 0.035(6) -0.013(6) 0.006(5) -0.008(6)
C4A 0.015(5) 0.035(6) 0.026(6) -0.011(6) 0.005(5) -0.002(6)
C13A 0.024(7) 0.037(8) 0.032(7) -0.024(7) 0.010(6) -0.002(7)
C14 0.0106(15) 0.0405(17) 0.0264(16) -0.0053(15) 0.0034(13) 0.0000(15)
C35A 0.012(6) 0.045(7) 0.029(6) -0.015(6) 0.004(5) -0.008(6)
C15 0.0106(15) 0.0405(17) 0.0264(16) -0.0053(15) 0.0034(13) 0.0000(15)
C47A 0.035(7) 0.036(8) 0.028(7) -0.004(6) 0.003(6) -0.005(7)
C11A 0.022(6) 0.033(6) 0.032(6) -0.012(6) 0.003(5) -0.002(6)
C39 0.009(7) 0.032(8) 0.032(7) -0.006(6) 0.002(6) -0.004(6)
C45A 0.047(8) 0.049(8) 0.023(7) -0.009(6) 0.009(6) 0.004(7)
C23A 0.027(7) 0.044(8) 0.027(7) -0.010(6) -0.010(6) -0.003(7)
C27 0.075(13) 0.092(15) 0.073(12) -0.013(11) -0.009(11) -0.043(12)
C42A 0.031(6) 0.035(7) 0.020(6) -0.008(6) 0.004(5) -0.005(6)
C3 0.0106(15) 0.0405(17) 0.0264(16) -0.0053(15) 0.0034(13) 0.0000(15)
C6 0.0106(15) 0.0405(17) 0.0264(16) -0.0053(15) 0.0034(13) 0.0000(15)
C41A 0.036(10) 0.044(12) 0.032(10) -0.014(9) 0.004(8) -0.008(9)
C38 0.010(7) 0.042(8) 0.024(7) -0.005(6) -0.005(6) -0.007(6)
C31 0.025(7) 0.057(9) 0.042(7) -0.002(7) 0.002(6) 0.003(7)
C9 0.0106(15) 0.0405(17) 0.0264(16) -0.0053(15) 0.0034(13) 0.0000(15)
C21A 0.014(6) 0.043(7) 0.026(6) -0.012(6) -0.003(5) 0.004(6)
C40 0.007(7) 0.041(8) 0.032(7) -0.005(6) -0.002(6) -0.006(6)
C16 0.0106(15) 0.0405(17) 0.0264(16) -0.0053(15) 0.0034(13) 0.0000(15)
C1 0.0106(15) 0.0405(17) 0.0264(16) -0.0053(15) 0.0034(13) 0.0000(15)
C7 0.016(6) 0.038(7) 0.030(6) -0.009(6) 0.001(6) -0.004(6)
C28A 0.044(7) 0.039(7) 0.036(7) -0.016(6) 0.000(6) -0.015(6)
C11 0.0106(15) 0.0405(17) 0.0264(16) -0.0053(15) 0.0034(13) 0.0000(15)
C37A 0.025(7) 0.044(8) 0.034(7) -0.013(6) 0.005(6) -0.005(7)
C9A 0.023(6) 0.037(6) 0.022(6) -0.006(6) 0.001(5) -0.005(5)
C40A 0.016(7) 0.039(8) 0.024(7) -0.018(6) 0.005(6) -0.007(6)
C25A 0.023(7) 0.034(8) 0.024(7) -0.008(6) -0.001(6) 0.002(6)
C46 0.019(7) 0.048(9) 0.031(7) -0.007(7) 0.003(6) -0.008(7)
C18A 0.027(7) 0.048(8) 0.019(6) -0.006(7) 0.004(6) 0.003(7)
C41 0.025(10) 0.062(12) 0.039(10) -0.016(9) -0.006(8) -0.001(9)
C8 0.017(6) 0.039(7) 0.031(6) -0.007(6) 0.001(6) -0.002(6)
C24A 0.029(7) 0.040(8) 0.020(7) -0.009(6) 0.002(6) 0.003(7)
C46A 0.038(8) 0.048(9) 0.027(7) -0.008(7) 0.012(6) 0.001(7)
C32A 0.073(9) 0.051(9) 0.041(8) -0.012(7) -0.012(7) 0.000(8)
C47 0.018(7) 0.047(8) 0.028(7) -0.006(7) 0.005(6) -0.004(6)
C18 0.018(6) 0.051(7) 0.029(6) 0.003(6) 0.003(6) -0.006(6)
C13 0.012(6) 0.039(7) 0.037(7) -0.006(6) 0.003(6) 0.002(6)
C28 0.018(6) 0.041(7) 0.038(6) -0.007(6) -0.006(5) -0.004(6)
C44A 0.043(7) 0.046(8) 0.023(7) -0.012(6) 0.004(7) 0.008(7)
C2 0.0106(15) 0.0405(17) 0.0264(16) -0.0053(15) 0.0034(13) 0.0000(15)
C33A 0.060(8) 0.047(9) 0.034(8) -0.010(7) 0.000(7) -0.006(8)
C29 0.028(7) 0.052(8) 0.040(7) -0.006(7) 0.001(6) -0.004(7)
C22 0.024(7) 0.048(8) 0.044(7) -0.006(7) 0.000(6) -0.014(7)
C36A 0.017(7) 0.046(8) 0.039(7) -0.018(6) 0.001(6) -0.012(6)
C10 0.0106(15) 0.0405(17) 0.0264(16) -0.0053(15) 0.0034(13) 0.0000(15)
C22A 0.018(7) 0.046(8) 0.029(7) -0.011(6) -0.002(6) -0.003(6)
C30 0.028(7) 0.054(9) 0.039(7) -0.006(7) 0.002(6) 0.001(7)
C19A 0.018(5) 0.039(6) 0.021(5) -0.005(6) -0.002(5) -0.003(6)
C37 0.017(7) 0.043(8) 0.022(7) -0.005(6) -0.001(6) -0.007(6)
C27A 0.045(10) 0.045(12) 0.024(9) -0.008(9) -0.003(8) 0.002(9)
C38A 0.028(7) 0.041(8) 0.027(7) -0.013(6) 0.001(6) -0.002(6)
C17 0.021(6) 0.054(7) 0.025(6) 0.001(6) -0.001(6) -0.004(6)
C26A 0.018(7) 0.041(8) 0.025(7) -0.009(6) -0.007(6) 0.006(6)
C44 0.028(7) 0.050(9) 0.035(7) -0.013(7) 0.000(6) -0.004(7)
C3A 0.017(6) 0.031(7) 0.027(7) -0.013(7) 0.000(6) -0.003(6)
C33 0.024(7) 0.050(8) 0.046(7) -0.011(7) -0.004(6) -0.001(7)
C48A 0.071(12) 0.061(13) 0.041(11) -0.002(10) 0.011(9) 0.005(11)
C32 0.020(7) 0.052(9) 0.048(8) -0.003(7) -0.006(6) 0.000(7)
C23 0.033(8) 0.054(9) 0.052(8) -0.007(7) 0.003(7) -0.022(7)
C12 0.015(6) 0.038(7) 0.032(7) -0.003(6) 0.009(6) -0.004(6)
C10A 0.028(6) 0.037(7) 0.031(6) -0.009(6) 0.009(6) -0.005(6)
C29A 0.061(8) 0.045(9) 0.044(8) -0.013(7) -0.008(7) -0.012(7)
C17A 0.021(6) 0.048(8) 0.022(6) -0.013(7) 0.004(6) -0.001(7)
C5 0.0106(15) 0.0405(17) 0.0264(16) -0.0053(15) 0.0034(13) 0.0000(15)
C30A 0.077(9) 0.049(9) 0.047(8) -0.010(7) -0.014(8) -0.012(8)
C15A 0.013(6) 0.044(7) 0.026(6) -0.019(6) 0.008(5) -0.007(6)
C7A 0.026(7) 0.049(8) 0.019(6) -0.015(7) 0.006(6) 0.002(7)
C8A 0.027(7) 0.045(8) 0.020(6) -0.007(7) 0.008(6) 0.000(7)
C43 0.023(7) 0.051(8) 0.031(7) -0.005(7) 0.006(6) -0.002(7)
C45 0.024(7) 0.048(9) 0.030(7) -0.011(7) -0.001(6) -0.003(7)
C48 0.049(11) 0.066(13) 0.042(10) -0.025(9) 0.019(9) -0.011(10)
C20 0.0106(15) 0.0405(17) 0.0264(16) -0.0053(15) 0.0034(13) 0.0000(15)
P1A 0.041(3) 0.113(5) 0.044(3) -0.030(4) -0.002(3) -0.009(3)
F1A 0.045(6) 0.146(10) 0.058(7) -0.056(7) 0.000(5) -0.019(7)
F4A 0.067(7) 0.125(10) 0.070(7) -0.052(7) -0.023(6) 0.007(7)
F3A 0.060(7) 0.121(10) 0.073(7) -0.047(7) -0.020(6) 0.010(7)
F2A 0.086(8) 0.131(11) 0.065(7) 0.006(7) 0.020(6) -0.043(8)
F6A 0.040(7) 0.150(11) 0.065(7) -0.044(7) -0.006(5) 0.012(7)
F5A 0.088(8) 0.122(10) 0.065(7) 0.001(7) -0.021(6) -0.041(8)
N8 0.026(6) 0.037(8) 0.044(7) -0.006(6) 0.007(6) -0.002(6)
N7 0.021(6) 0.026(8) 0.039(7) 0.003(6) 0.010(5) -0.003(6)
N6A 0.021(6) 0.048(7) 0.034(6) -0.013(5) 0.002(5) 0.000(6)
N5 0.027(7) 0.032(8) 0.048(7) -0.023(6) 0.001(6) 0.006(6)
N5A 0.013(6) 0.048(6) 0.029(6) -0.018(5) -0.002(5) 0.003(5)
N8A 0.017(6) 0.054(7) 0.025(6) -0.014(5) 0.000(5) -0.008(6)
N7A 0.021(6) 0.047(7) 0.037(6) -0.013(5) 0.005(5) -0.005(6)
N6 0.026(7) 0.035(8) 0.047(7) -0.017(6) -0.005(6) -0.002(6)
C52A 0.023(9) 0.058(12) 0.046(10) -0.021(9) -0.004(8) 0.003(9)
C53A 0.020(9) 0.066(13) 0.043(10) -0.019(9) -0.001(8) -0.006(9)
C54 0.024(7) 0.030(8) 0.047(8) -0.002(7) -0.003(7) -0.001(6)
C58A 0.025(9) 0.062(13) 0.032(10) -0.010(9) -0.001(8) -0.006(9)
C51A 0.016(7) 0.052(8) 0.033(7) -0.013(7) -0.001(7) -0.001(7)
C49A 0.0165(5) 0.0363(6) 0.0236(5) -0.0129(4) 0.0045(3) -0.0024(4)
C49 0.028(8) 0.029(8) 0.045(7) -0.015(7) -0.001(6) 0.005(6)
C54A 0.0165(5) 0.0363(6) 0.0236(5) -0.0129(4) 0.0045(3) -0.0024(4)
C56 0.034(7) 0.034(8) 0.055(8) -0.014(8) 0.013(7) -0.005(7)
C55 0.029(7) 0.027(8) 0.051(8) -0.006(8) 0.012(7) -0.001(7)
C57A 0.028(10) 0.032(12) 0.055(11) -0.006(9) 0.014(8) -0.002(9)
C57 0.029(10) 0.029(11) 0.029(10) 0.014(8) -0.001(8) -0.005(8)
C50A 0.015(7) 0.058(8) 0.037(7) -0.016(7) 0.001(6) 0.002(7)
C55A 0.019(7) 0.061(8) 0.038(7) -0.012(7) 0.006(6) -0.018(8)
C50 0.036(8) 0.037(8) 0.063(8) -0.024(8) -0.003(7) 0.004(8)
C51 0.032(8) 0.033(8) 0.059(8) -0.021(7) -0.001(7) -0.003(8)
C58 0.028(10) 0.059(12) 0.038(10) -0.009(9) -0.006(8) 0.006(9)
C52 0.026(10) 0.059(13) 0.074(12) -0.033(10) -0.024(9) 0.012(9)
C53 0.045(11) 0.061(13) 0.074(12) -0.020(10) -0.013(10) -0.010(10)
C56A 0.018(7) 0.062(8) 0.030(7) -0.012(7) 0.000(6) -0.008(7)
C31A 0.089(9) 0.051(9) 0.044(8) -0.008(7) -0.025(8) -0.006(8)
C34A 0.142(16) 0.056(14) 0.045(11) -0.005(10) -0.044(11) -0.005(12)
C34 0.025(10) 0.081(14) 0.039(10) 0.013(10) 0.009(8) -0.007(10)
Cl1S 0.076(8) 0.084(8) 0.101(8) -0.047(7) 0.010(6) -0.002(6)
Cl2S 0.076(8) 0.084(8) 0.101(8) -0.047(7) 0.010(6) -0.002(6)
C1S 0.076(8) 0.084(8) 0.101(8) -0.047(7) 0.010(6) -0.002(6)

loop_
_atom_type_symbol
_atom_type_description
_atom_type_scat_dispersion_real
_atom_type_scat_dispersion_imag
_atom_type_scat_source
C C 0.0181 0.0091 'International Tables Vol C Tables 4.2.6.8 and 6.1.1.4'
H H 0.0000 0.0000 'International Tables Vol C Tables 4.2.6.8 and 6.1.1.4'
Cl Cl 0.3639 0.7018 'International Tables Vol C Tables 4.2.6.8 and 6.1.1.4'
F F 0.0727 0.0534 'International Tables Vol C Tables 4.2.6.8 and 6.1.1.4'
Ir Ir -4.7710 6.5667 'International Tables Vol C Tables 4.2.6.8 and 6.1.1.4'
N N 0.0311 0.0180 'International Tables Vol C Tables 4.2.6.8 and 6.1.1.4'
P P 0.2955 0.4335 'International Tables Vol C Tables 4.2.6.8 and 6.1.1.4'

loop_
_geom_angle_atom_site_label_1
_geom_angle_atom_site_label_2
_geom_angle_atom_site_label_3
_geom_angle
N1 Ir1 N2 89.6(4)
N1 Ir1 C54 87.8(6)
N1 Ir1 C49 91.2(6)
N2 Ir1 C54 90.2(6)
N2 Ir1 C49 88.1(6)
N4 Ir1 N1 90.5(4)
N4 Ir1 N2 179.3(5)
N4 Ir1 C54 90.5(6)
N4 Ir1 C49 91.3(6)
N3 Ir1 N1 179.4(5)
N3 Ir1 N2 90.2(4)
N3 Ir1 N4 89.7(4)
N3 Ir1 C54 91.6(6)
N3 Ir1 C49 89.4(6)
C49 Ir1 C54 177.9(6)
N1A Ir1A C49A 91.2(5)
N1A Ir1A C54A 92.7(6)
N3A Ir1A N1A 176.3(4)
N3A Ir1A C49A 85.2(5)
N3A Ir1A C54A 90.9(6)
N2A Ir1A N1A 90.4(5)
N2A Ir1A N3A 90.5(5)
N2A Ir1A N4A 176.6(4)
N2A Ir1A C49A 89.4(5)
N2A Ir1A C54A 89.6(5)
N4A Ir1A N1A 90.0(5)
N4A Ir1A N3A 89.3(5)
N4A Ir1A C49A 94.0(5)
N4A Ir1A C54A 87.1(5)
C54A Ir1A C49A 175.9(6)
F2 P1 F6 89.7(5)
F1 P1 F2 88.7(6)
F1 P1 F6 89.6(6)
F3 P1 F2 90.3(5)
F3 P1 F1 89.5(5)
F3 P1 F6 179.1(7)
F4 P1 F2 90.2(6)
F4 P1 F1 178.3(6)
F4 P1 F3 91.8(6)
F4 P1 F5 90.8(7)
F4 P1 F6 89.1(6)
F5 P1 F2 178.3(7)
F5 P1 F1 90.3(6)
F5 P1 F3 91.1(6)
F5 P1 F6 89.0(6)
C1A N1A Ir1A 124.8(10)
C1A N1A C4A 109.6(13)
C4A N1A Ir1A 125.4(10)
C14A N3A Ir1A 126.1(11)
C11A N3A Ir1A 124.0(10)
C11A N3A C14A 110.0(14)
C6A N2A Ir1A 126.9(11)
C6A N2A C9A 107.4(12)
C9A N2A Ir1A 125.6(10)
C4 N1 Ir1 124.3(9)
C1 N1 Ir1 125.5(9)
C1 N1 C4 110.1(11)
C37 C36 C35 120.5(15)
C6 N2 Ir1 123.1(9)
C9 N2 Ir1 125.3(10)
C9 N2 C6 111.0(11)
C19 N4 Ir1 123.6(9)
C19 N4 C16 109.4(11)
C16 N4 Ir1 127.0(9)
C14 N3 Ir1 126.6(9)
C11 N3 Ir1 125.2(9)
C11 N3 C14 107.8(11)
C16A N4A Ir1A 125.3(11)
C19A N4A Ir1A 126.5(10)
C19A N4A C16A 108.2(12)
N1A C1A C2A 106.4(13)
N1A C1A C20A 127.2(15)
C20A C1A C2A 126.0(15)
C6A C5A C4A 125.0(14)
C6A C5A C21A 117.2(13)
C4A C5A C21A 117.1(15)
N4A C16A C17A 105.9(15)
C15A C16A N4A 124.8(13)
C15A C16A C17A 128.4(14)
C36 C35 C15 121.1(14)
C40 C35 C36 118.6(14)
C40 C35 C15 120.3(14)
C24 C25 C26 122.8(17)
C3A C2A C1A 109.9(14)
C1A C20A C42A 120.8(14)
C1A C20A C19A 124.7(15)
C19A C20A C42A 114.1(13)
C47 C42 C20 121.2(16)
C43 C42 C47 116.6(15)
C43 C42 C20 122.1(15)
C25 C24 C27 120.0(17)
C25 C24 C23 117.3(17)
C23 C24 C27 122.7(18)
N2A C6A C5A 124.7(14)
N2A C6A C7A 108.4(15)
C5A C6A C7A 126.2(14)
C25 C26 C21 118.3(17)
N3A C14A C13A 106.6(13)
C15A C14A N3A 125.9(16)
C15A C14A C13A 127.3(14)
C13A C12A C11A 107.5(15)
N1 C4 C3 106.5(12)
C5 C4 N1 126.0(13)
C5 C4 C3 126.7(13)
C38A C39A C40A 125.7(15)
C42A C43A C44A 121.7(15)
N4 C19 C18 106.2(12)
N4 C19 C20 126.4(13)
C20 C19 C18 126.1(13)
C26 C21 C5 121.2(16)
C22 C21 C26 119.5(15)
C22 C21 C5 119.3(15)
N1A C4A C5A 125.1(15)
N1A C4A C3A 109.0(13)
C5A C4A C3A 125.7(14)
C12A C13A C14A 108.1(14)
N3 C14 C15 122.9(12)
N3 C14 C13 107.7(12)
C15 C14 C13 128.8(13)
C40A C35A C36A 118.3(14)
C40A C35A C15A 120.9(13)
C36A C35A C15A 120.8(13)
C14 C15 C35 115.1(12)
C16 C15 C35 116.3(12)
C16 C15 C14 128.4(13)
C46A C47A C42A 121.1(15)
N3A C11A C12A 107.8(13)
N3A C11A C10A 127.7(15)
C10A C11A C12A 123.8(15)
C38 C39 C40 121.2(15)
C46A C45A C44A 119.5(16)
C46A C45A C48A 120.9(16)
C44A C45A C48A 119.6(16)
C22A C23A C24A 119.8(15)
C43A C42A C20A 122.8(14)
C43A C42A C47A 116.7(15)
C47A C42A C20A 119.9(14)
C2 C3 C4 107.4(13)
N2 C6 C7 103.9(12)
N2 C6 C5 125.8(13)
C5 C6 C7 130.0(13)
C39 C38 C41 120.4(15)
C39 C38 C37 118.8(14)
C37 C38 C41 120.8(14)
C30 C31 C34 121.2(17)
C32 C31 C30 115.9(16)
C32 C31 C34 122.9(18)
N2 C9 C8 107.2(12)
N2 C9 C10 123.9(13)
C10 C9 C8 128.4(13)
C22A C21A C5A 122.6(13)
C22A C21A C26A 117.9(14)
C26A C21A C5A 119.3(14)
C35 C40 C39 120.3(14)
N4 C16 C15 122.1(13)
N4 C16 C17 106.9(12)
C15 C16 C17 130.6(13)
N1 C1 C2 105.7(12)
N1 C1 C20 124.6(12)
C20 C1 C2 129.1(13)
C8 C7 C6 110.1(13)
C33A C28A C10A 118.0(15)
C29A C28A C33A 121.4(17)
C29A C28A C10A 120.6(16)
N3 C11 C10 123.3(13)
N3 C11 C12 108.4(12)
C10 C11 C12 127.6(13)
C36A C37A C38A 122.5(15)
N2A C9A C10A 125.8(14)
N2A C9A C8A 108.3(14)
C10A C9A C8A 125.9(15)
C35A C40A C39A 119.3(14)
C24A C25A C26A 121.4(15)
C45 C46 C47 120.8(16)
C17A C18A C19A 106.0(15)
C7 C8 C9 107.5(13)
C23A C24A C27A 117.8(15)
C25A C24A C23A 118.6(14)
C25A C24A C27A 123.2(14)
C45A C46A C47A 121.1(16)
C31A C32A C33A 123.8(19)
C42 C47 C46 121.8(16)
C17 C18 C19 108.0(13)
C12 C13 C14 108.1(13)
C29 C28 C10 122.0(16)
C33 C28 C29 120.6(16)
C33 C28 C10 117.4(15)
C43A C44A C45A 119.9(16)
C3 C2 C1 110.0(13)
C28A C33A C32A 116.8(17)
C28 C29 C30 119.1(18)
C23 C22 C21 119.2(16)
C37A C36A C35A 120.2(14)
C9 C10 C11 127.5(14)
C9 C10 C28 117.2(12)
C11 C10 C28 114.9(12)
C21A C22A C23A 121.5(14)
C31 C30 C29 122.8(17)
N4A C19A C20A 124.7(13)
N4A C19A C18A 108.9(14)
C20A C19A C18A 126.3(15)
C36 C37 C38 120.4(15)
C39A C38A C41A 124.6(14)
C39A C38A C37A 114.0(14)
C37A C38A C41A 121.4(14)
C18 C17 C16 109.4(13)
C25A C26A C21A 120.5(15)
C45 C44 C43 122.4(17)
C2A C3A C4A 105.0(13)
C28 C33 C32 118.4(16)
C31 C32 C33 123.2(18)
C22 C23 C24 122.7(18)
C13 C12 C11 107.9(13)
C11A C10A C28A 118.2(15)
C11A C10A C9A 123.2(15)
C9A C10A C28A 118.6(14)
C28A C29A C30A 118.4(18)
C18A C17A C16A 110.8(15)
C4 C5 C21 117.4(13)
C4 C5 C6 124.2(14)
C6 C5 C21 118.3(13)
C31A C30A C29A 122.1(19)
C16A C15A C35A 114.1(13)
C14A C15A C16A 126.1(15)
C14A C15A C35A 119.6(16)
C8A C7A C6A 107.9(14)
C7A C8A C9A 107.9(15)
C42 C43 C44 120.7(16)
C46 C45 C44 117.7(15)
C46 C45 C48 119.5(16)
C44 C45 C48 122.8(16)
C19 C20 C42 117.3(13)
C1 C20 C42 116.7(12)
C1 C20 C19 125.6(13)
F4A P1A F1A 178.8(7)
F4A P1A F3A 90.7(6)
F3A P1A F1A 88.3(5)
F2A P1A F1A 89.5(7)
F2A P1A F4A 91.1(7)
F2A P1A F3A 88.3(7)
F6A P1A F1A 90.5(6)
F6A P1A F4A 90.5(6)
F6A P1A F3A 178.8(7)
F6A P1A F2A 91.5(7)
F6A P1A F5A 89.0(7)
F5A P1A F1A 89.2(6)
F5A P1A F4A 90.2(7)
F5A P1A F3A 91.2(7)
F5A P1A F2A 178.6(7)
C54 N8 C56 108.5(14)
C54 N8 C58 130.7(15)
C56 N8 C58 120.8(14)
C54 N7 C55 111.8(14)
C54 N7 C57 125.9(15)
C55 N7 C57 122.1(14)
C51A N6A C53A 119.2(12)
C51A N6A C49A 113.2(13)
C49A N6A C53A 127.4(12)
C49 N5 C50 110.2(15)
C49 N5 C52 131.3(15)
C50 N5 C52 118.4(14)
C49A N5A C52A 126.6(12)
C49A N5A C50A 113.8(12)
C50A N5A C52A 119.5(12)
C54A N8A C58A 131.2(13)
C54A N8A C56A 109.4(15)
C56A N8A C58A 119.3(14)
C54A N7A C57A 129.0(13)
C54A N7A C55A 112.9(14)
C55A N7A C57A 118.1(14)
C49 N6 C51 111.9(14)
C49 N6 C53 127.8(15)
C51 N6 C53 120.3(15)
N8 C54 Ir1 125.0(13)
N7 C54 Ir1 130.2(13)
N7 C54 N8 104.2(15)
C50A C51A N6A 107.6(14)
N6A C49A Ir1A 129.6(10)
N5A C49A Ir1A 129.5(11)
N5A C49A N6A 99.5(11)
N5 C49 Ir1 125.7(13)
N6 C49 Ir1 129.3(12)
N6 C49 N5 104.9(15)
N8A C54A Ir1A 127.8(12)
N7A C54A Ir1A 129.1(12)
N7A C54A N8A 103.1(13)
C55 C56 N8 108.5(17)
C56 C55 N7 106.9(17)
C51A C50A N5A 105.7(14)
C56A C55A N7A 105.5(16)
C51 C50 N5 106.4(16)
N6 C51 C50 106.6(16)
C55A C56A N8A 108.9(16)
C32A C31A C30A 117.5(19)
C32A C31A C34A 120(2)
C30A C31A C34A 122(2)
Cl1S C1S Cl2S 121(3)

loop_
_geom_bond_atom_site_label_1
_geom_bond_atom_site_label_2
_geom_bond_distance
Ir1 N1 2.027(11)
Ir1 N2 2.039(11)
Ir1 N4 2.026(11)
Ir1 N3 2.017(11)
Ir1 C54 2.164(18)
Ir1 C49 2.140(17)
Ir1A N1A 2.044(13)
Ir1A N3A 2.039(13)
Ir1A N2A 2.010(11)
Ir1A N4A 2.026(11)
Ir1A C49A 2.109(14)
Ir1A C54A 2.108(15)
P1 F2 1.614(10)
P1 F1 1.600(11)
P1 F3 1.599(10)
P1 F4 1.582(12)
P1 F5 1.595(11)
P1 F6 1.620(10)
N1A C1A 1.355(17)
N1A C4A 1.367(17)
N3A C14A 1.374(17)
N3A C11A 1.355(17)
N2A C6A 1.362(17)
N2A C9A 1.377(18)
N1 C4 1.385(17)
N1 C1 1.374(16)
C36 C35 1.40(2)
C36 C37 1.376(19)
N2 C6 1.396(17)
N2 C9 1.360(17)
N4 C19 1.380(16)
N4 C16 1.384(16)
N3 C14 1.387(16)
N3 C11 1.369(16)
N4A C16A 1.405(17)
N4A C19A 1.359(18)
C1A C2A 1.45(2)
C1A C20A 1.374(19)
C5A C6A 1.42(2)
C5A C4A 1.42(2)
C5A C21A 1.51(2)
C16A C17A 1.43(2)
C16A C15A 1.39(2)
C35 C15 1.542(19)
C35 C40 1.39(2)
C25 C24 1.37(2)
C25 C26 1.38(2)
C2A C3A 1.354(18)
C20A C42A 1.50(2)
C20A C19A 1.42(2)
C42 C47 1.40(2)
C42 C43 1.39(2)
C42 C20 1.48(2)
C24 C27 1.55(2)
C24 C23 1.38(2)
C6A C7A 1.46(2)
C26 C21 1.40(2)
C14A C13A 1.44(2)
C14A C15A 1.356(19)
C12A C13A 1.357(19)
C12A C11A 1.43(2)
C4 C3 1.444(18)
C4 C5 1.376(18)
C39A C40A 1.383(19)
C39A C38A 1.374(19)
C43A C42A 1.380(19)
C43A C44A 1.38(2)
C19 C18 1.446(19)
C19 C20 1.395(18)
C21 C22 1.39(2)
C21 C5 1.48(2)
C4A C3A 1.45(2)
C14 C15 1.404(18)
C14 C13 1.439(19)
C35A C40A 1.374(18)
C35A C36A 1.402(19)
C35A C15A 1.51(2)
C15 C16 1.388(18)
C47A C42A 1.42(2)
C47A C46A 1.37(2)
C11A C10A 1.40(2)
C39 C38 1.373(19)
C39 C40 1.386(18)
C45A C46A 1.36(2)
C45A C44A 1.39(2)
C45A C48A 1.52(2)
C23A C24A 1.40(2)
C23A C22A 1.385(19)
C3 C2 1.336(18)
C6 C7 1.460(19)
C6 C5 1.398(19)
C41A C38A 1.48(2)
C38 C41 1.501(19)
C38 C37 1.40(2)
C31 C30 1.39(2)
C31 C32 1.39(2)
C31 C34 1.50(2)
C9 C8 1.444(19)
C9 C10 1.391(19)
C21A C22A 1.38(2)
C21A C26A 1.389(19)
C16 C17 1.410(18)
C1 C2 1.434(18)
C1 C20 1.382(18)
C7 C8 1.332(19)
C28A C33A 1.39(2)
C28A C10A 1.52(2)
C28A C29A 1.37(2)
C11 C10 1.403(18)
C11 C12 1.441(18)
C37A C36A 1.40(2)
C37A C38A 1.40(2)
C9A C10A 1.41(2)
C9A C8A 1.454(19)
C25A C24A 1.36(2)
C25A C26A 1.382(19)
C46 C47 1.406(19)
C46 C45 1.36(2)
C18A C19A 1.452(19)
C18A C17A 1.33(2)
C24A C27A 1.53(2)
C32A C33A 1.41(2)
C32A C31A 1.36(2)
C18 C17 1.341(19)
C13 C12 1.334(18)
C28 C29 1.38(2)
C28 C10 1.52(2)
C28 C33 1.38(2)
C29 C30 1.41(2)
C22 C23 1.37(2)
C44 C43 1.39(2)
C44 C45 1.38(2)
C33 C32 1.42(2)
C29A C30A 1.42(2)
C30A C31A 1.36(2)
C7A C8A 1.309(19)
C45 C48 1.49(2)
P1A F1A 1.609(10)
P1A F4A 1.600(11)
P1A F3A 1.602(11)
P1A F2A 1.600(12)
P1A F6A 1.586(11)
P1A F5A 1.595(12)
N8 C54 1.374(19)
N8 C56 1.385(19)
N8 C58 1.463(18)
N7 C54 1.334(19)
N7 C55 1.365(19)
N7 C57 1.452(17)
N6A C53A 1.466(18)
N6A C51A 1.361(17)
N6A C49A 1.387(17)
N5 C49 1.350(19)
N5 C50 1.38(2)
N5 C52 1.463(18)
N5A C52A 1.470(17)
N5A C49A 1.378(17)
N5A C50A 1.379(17)
N8A C58A 1.459(19)
N8A C54A 1.385(18)
N8A C56A 1.392(19)
N7A C54A 1.362(18)
N7A C57A 1.465(18)
N7A C55A 1.379(18)
N6 C49 1.340(19)
N6 C51 1.353(19)
N6 C53 1.473(19)
C51A C50A 1.325(19)
C56 C55 1.30(2)
C55A C56A 1.33(2)
C50 C51 1.36(2)
C31A C34A 1.53(2)
Cl1S C1S 1.74(2)
Cl2S C1S 1.76(2)
